data_1569867
loop_
_publ_author_name
'Murugan, Suganya'
'Paul, Anaglit Catherine'
'Khamrang, Themmila'
'Kavitha, Savaridasan Jose'
'Rajakannan, Venkatachalam'
'Hemamalini, Madhukar'

_publ_section_title
;
 (2,4-Dichlorobenzylidene)[2-(1H-indol-3-yl)ethyl]amine
;
_journal_coeditor_code HB4446
_journal_issue 9
_journal_name_full IUCrData
_journal_paper_doi 10.1107/S2414314623007800
_journal_volume 8
_journal_year 2023
_chemical_formula_iupac 'C17 H14 Cl2 N2'
_chemical_formula_moiety 'C17 H14 Cl2 N2'
_chemical_formula_sum 'C17 H14 Cl2 N2'
_chemical_formula_weight 317.20
_chemical_name_systematic
;
(2,4-Dichlorobenzylidene)[2-(1<i>H</i>-indol-3-yl)ethyl]amine
;
_space_group_crystal_system monoclinic
_space_group_IT_number 14
_space_group_name_Hall '-P 2yn'
_space_group_name_H-M_alt 'P 1 21/n 1'
_atom_sites_solution_hydrogens difmap
_atom_sites_solution_primary dual
_audit_creation_method SHELXL-2018/3
_cell_angle_alpha 90
_cell_angle_beta 90.562(4)
_cell_angle_gamma 90
_cell_formula_units_Z 4
_cell_length_a 7.2107(8)
_cell_length_b 10.2179(13)
_cell_length_c 20.863(3)
_cell_measurement_reflns_used 3778
_cell_measurement_temperature 296(2)
_cell_measurement_theta_max 29.85
_cell_measurement_theta_min 2.62
_cell_volume 1537.1(3)
_computing_cell_refinement
;
CrysAlis PRO (Agilent, 2012)
;
_computing_data_collection
;
CrysAlis PRO (Agilent, 2012)
;
_computing_data_reduction
;
CrysAlis RED (Agilent, 2012)
;
_computing_molecular_graphics
;
PLATON (Spek, 2020)
;
_computing_publication_material
;
PLATON (Spek, 2020)
;
_computing_structure_refinement
;
<i>SHELXL2018/3</i> (Sheldrick, 2015b)
;
_computing_structure_solution
;
<i>SHELXT2018/2</i> (Sheldrick, 2015a)
;
_diffrn_ambient_temperature 296(2)
_diffrn_measured_fraction_theta_full 1.000
_diffrn_measured_fraction_theta_max 0.995
_diffrn_measurement_device_type 'Agilent Xcalibur, Atlas, Gemini'
_diffrn_measurement_method '\w scans'
_diffrn_radiation_type MoK\a
_diffrn_radiation_wavelength 0.71073
_diffrn_reflns_av_R_equivalents 0.0914
_diffrn_reflns_av_unetI/netI 0.0410
_diffrn_reflns_limit_h_max 9
_diffrn_reflns_limit_h_min -9
_diffrn_reflns_limit_k_max 13
_diffrn_reflns_limit_k_min -13
_diffrn_reflns_limit_l_max 27
_diffrn_reflns_limit_l_min -27
_diffrn_reflns_number 68672
_diffrn_reflns_theta_full 25.242
_diffrn_reflns_theta_max 28.465
_diffrn_reflns_theta_min 1.952
_diffrn_source 'fine-focus sealed tube'
_diffrn_standards_decay_% 0
_diffrn_standards_interval_count 0
_diffrn_standards_interval_time 0
_diffrn_standards_number 0
_exptl_absorpt_coefficient_mu 0.416
_exptl_absorpt_correction_T_max 0.7460
_exptl_absorpt_correction_T_min 0.6310
_exptl_absorpt_correction_type multi-scan
_exptl_absorpt_process_details
;
(SADABS; Krause <i>et al.</i>,  2015)
;
_exptl_crystal_colour colourless
_exptl_crystal_density_diffrn 1.371
_exptl_crystal_density_method 'not measured'
_exptl_crystal_description plate
_exptl_crystal_F_000 656
_exptl_crystal_size_max 0.52
_exptl_crystal_size_mid 0.34
_exptl_crystal_size_min 0.13
_refine_diff_density_max 0.197
_refine_diff_density_min -0.265
_refine_ls_extinction_method none
_refine_ls_goodness_of_fit_ref 1.007
_refine_ls_hydrogen_treatment refall
_refine_ls_matrix_type full
_refine_ls_number_parameters 246
_refine_ls_number_reflns 3872
_refine_ls_number_restraints 0
_refine_ls_restrained_S_all 1.007
_refine_ls_R_factor_all 0.1223
_refine_ls_R_factor_gt 0.0482
_refine_ls_shift/su_max 0.001
_refine_ls_shift/su_mean 0.000
_refine_ls_structure_factor_coef Fsqd
_refine_ls_weighting_details 'w=1/[\s^2^(Fo^2^)+(0.0498P)^2^+0.4436P] where P=(Fo^2^+2Fc^2^)/3'
_refine_ls_weighting_scheme calc
_refine_ls_wR_factor_gt 0.1054
_refine_ls_wR_factor_ref 0.1344
_reflns_number_gt 1946
_reflns_number_total 3872
_reflns_threshold_expression 'I > 2\s(I)'
_cod_data_source_file hb4446.cif
_cod_data_source_block I
_cod_original_sg_symbol_H-M 'P 21/n'
_cod_database_code 1569867
_shelx_space_group_comment
;
The symmetry employed for this shelxl refinement is uniquely defined
by the following loop, which should always be used as a source of
symmetry information in preference to the above space-group names.
They are only intended as comments.
;
_shelx_estimated_absorpt_t_min 0.812
_shelx_estimated_absorpt_t_max 0.947

loop_
_space_group_symop_operation_xyz
'x, y, z'
'-x+1/2, y+1/2, -z+1/2'
'-x, -y, -z'
'x-1/2, -y-1/2, z-1/2'

loop_
_atom_site_type_symbol
_atom_site_label
_atom_site_fract_x
_atom_site_fract_y
_atom_site_fract_z
_atom_site_U_iso_or_equiv
_atom_site_adp_type
_atom_site_calc_flag
_atom_site_occupancy
_atom_site_disorder_assembly
_atom_site_disorder_group
Cl Cl2 0.82313(10) 0.46440(8) 0.37941(3) 0.0896(3) Uani d 1 . .
Cl Cl1 0.65404(13) 0.74406(7) 0.58638(4) 0.1034(3) Uani d 1 . .
N N2 0.6843(2) 0.3930(2) 0.69593(9) 0.0656(5) Uani d 1 . .
N N1 0.0458(3) 0.2537(2) 0.70118(10) 0.0701(6) Uani d 1 . .
C C5 0.3287(3) 0.1772(2) 0.68119(11) 0.0628(6) Uani d 1 . .
C C8 0.3389(3) 0.2540(2) 0.73804(11) 0.0648(6) Uani d 1 . .
C C6 0.1440(3) 0.1792(2) 0.65910(11) 0.0631(6) Uani d 1 . .
C C12 0.6934(3) 0.4814(2) 0.58989(12) 0.0593(6) Uani d 1 . .
C C7 0.1639(3) 0.2993(3) 0.74787(13) 0.0680(7) Uani d 1 . .
C C13 0.6992(3) 0.5929(2) 0.55222(12) 0.0641(6) Uani d 1 . .
C C14 0.7393(3) 0.5892(3) 0.48855(14) 0.0683(7) Uani d 1 . .
C C15 0.7767(3) 0.4709(3) 0.46026(12) 0.0648(6) Uani d 1 . .
C C17 0.7315(3) 0.3640(3) 0.55950(14) 0.0675(7) Uani d 1 . .
C C11 0.6416(3) 0.4833(3) 0.65769(13) 0.0661(7) Uani d 1 . .
C C16 0.7732(3) 0.3571(3) 0.49571(14) 0.0707(7) Uani d 1 . .
C C4 0.4574(4) 0.1057(3) 0.64506(16) 0.0818(8) Uani d 1 . .
C C10 0.6134(4) 0.4015(3) 0.76114(14) 0.0785(8) Uani d 1 . .
C C1 0.0861(5) 0.1121(3) 0.60482(14) 0.0836(8) Uani d 1 . .
C C3 0.4003(6) 0.0415(3) 0.59108(17) 0.0979(11) Uani d 1 . .
C C9 0.5055(4) 0.2801(3) 0.77920(14) 0.0796(8) Uani d 1 . .
C C2 0.2174(6) 0.0439(3) 0.57140(17) 0.0972(10) Uani d 1 . .
H H12 0.720(3) 0.289(3) 0.5830(12) 0.082(8) Uiso d 1 . .
H H11 0.573(3) 0.556(2) 0.6692(10) 0.065(7) Uiso d 1 . .
H H10 0.543(4) 0.476(3) 0.7641(12) 0.081(9) Uiso d 1 . .
H H9 0.726(4) 0.407(3) 0.7916(13) 0.099(9) Uiso d 1 . .
H H8 0.586(4) 0.201(3) 0.7761(12) 0.091(9) Uiso d 1 . .
H H4 0.579(4) 0.105(3) 0.6598(12) 0.083(9) Uiso d 1 . .
H H13 0.797(3) 0.275(3) 0.4752(12) 0.076(8) Uiso d 1 . .
H H14 0.743(3) 0.663(3) 0.4649(12) 0.082(8) Uiso d 1 . .
H H7 0.470(3) 0.290(2) 0.8258(12) 0.078(7) Uiso d 1 . .
H H6 0.126(3) 0.357(2) 0.7814(10) 0.068(7) Uiso d 1 . .
H H1 -0.045(4) 0.108(3) 0.5888(13) 0.106(10) Uiso d 1 . .
H H3 0.489(4) -0.005(3) 0.5634(15) 0.119(11) Uiso d 1 . .
H H2 0.177(5) -0.006(4) 0.5331(17) 0.132(13) Uiso d 1 . .
H H5 -0.060(4) 0.282(3) 0.6933(12) 0.082(9) Uiso d 1 . .

loop_
_atom_site_aniso_label
_atom_site_aniso_U_11
_atom_site_aniso_U_22
_atom_site_aniso_U_33
_atom_site_aniso_U_12
_atom_site_aniso_U_13
_atom_site_aniso_U_23
Cl2 0.0795(5) 0.1146(6) 0.0746(5) 0.0090(4) 0.0029(3) 0.0035(4)
Cl1 0.1558(8) 0.0600(4) 0.0939(6) 0.0151(4) -0.0242(5) -0.0064(4)
N2 0.0525(11) 0.0758(14) 0.0685(13) 0.0038(10) -0.0010(9) 0.0048(11)
N1 0.0601(13) 0.0747(15) 0.0757(15) 0.0114(12) 0.0050(11) 0.0011(11)
C5 0.0652(15) 0.0551(14) 0.0681(15) 0.0121(11) 0.0125(11) 0.0153(12)
C8 0.0605(14) 0.0739(16) 0.0602(14) 0.0068(12) 0.0087(11) 0.0181(13)
C6 0.0695(15) 0.0528(14) 0.0671(15) 0.0071(12) 0.0078(12) 0.0093(12)
C12 0.0467(12) 0.0621(15) 0.0690(15) 0.0059(11) -0.0094(10) -0.0004(12)
C7 0.0707(16) 0.0718(17) 0.0617(15) 0.0074(13) 0.0119(13) 0.0002(13)
C13 0.0644(14) 0.0555(15) 0.0721(16) 0.0053(11) -0.0151(12) 0.0018(13)
C14 0.0659(16) 0.0587(16) 0.0800(19) -0.0008(12) -0.0136(13) 0.0104(15)
C15 0.0478(13) 0.0780(18) 0.0684(15) 0.0042(12) -0.0071(10) 0.0065(14)
C17 0.0659(15) 0.0596(16) 0.0769(18) 0.0066(12) -0.0027(12) 0.0089(14)
C11 0.0534(14) 0.0663(17) 0.0783(18) 0.0082(12) -0.0057(12) -0.0042(14)
C16 0.0676(16) 0.0640(17) 0.0803(19) 0.0123(13) -0.0014(13) -0.0037(15)
C4 0.079(2) 0.0709(18) 0.096(2) 0.0228(15) 0.0201(17) 0.0209(17)
C10 0.0702(18) 0.096(2) 0.0690(18) 0.0042(17) -0.0010(14) -0.0028(16)
C1 0.102(2) 0.0655(17) 0.083(2) 0.0028(17) -0.0044(17) -0.0025(16)
C3 0.138(3) 0.0652(19) 0.091(2) 0.031(2) 0.032(2) -0.0007(17)
C9 0.0741(18) 0.098(2) 0.0663(18) 0.0031(16) -0.0018(14) 0.0154(16)
C2 0.137(3) 0.0653(19) 0.090(2) 0.010(2) 0.006(2) -0.0077(17)

loop_
_atom_type_symbol
_atom_type_description
_atom_type_scat_dispersion_real
_atom_type_scat_dispersion_imag
_atom_type_scat_source
C C 0.0033 0.0016 'International Tables Vol C Tables 4.2.6.8 and 6.1.1.4'
H H 0.0000 0.0000 'International Tables Vol C Tables 4.2.6.8 and 6.1.1.4'
N N 0.0061 0.0033 'International Tables Vol C Tables 4.2.6.8 and 6.1.1.4'
O O 0.0106 0.0060 'International Tables Vol C Tables 4.2.6.8 and 6.1.1.4'
S S 0.1246 0.1234 'International Tables Vol C Tables 4.2.6.8 and 6.1.1.4'
Cl Cl 0.1484 0.1585 'International Tables Vol C Tables 4.2.6.8 and 6.1.1.4'

loop_
_geom_angle_atom_site_label_1
_geom_angle_atom_site_label_2
_geom_angle_atom_site_label_3
_geom_angle_site_symmetry_1
_geom_angle_site_symmetry_3
_geom_angle
_geom_angle_publ_flag
C11 N2 C10 . . 117.5(2) ?
C6 N1 C7 . . 108.9(2) ?
C6 N1 H5 . . 123.4(18) ?
C7 N1 H5 . . 125.7(19) ?
C6 C5 C4 . . 117.4(3) ?
C6 C5 C8 . . 107.8(2) ?
C4 C5 C8 . . 134.7(3) ?
C7 C8 C5 . . 105.8(2) ?
C7 C8 C9 . . 126.5(3) ?
C5 C8 C9 . . 127.7(2) ?
N1 C6 C1 . . 130.4(3) ?
N1 C6 C5 . . 107.1(2) ?
C1 C6 C5 . . 122.5(2) ?
C13 C12 C17 . . 116.5(2) ?
C13 C12 C11 . . 123.1(2) ?
C17 C12 C11 . . 120.4(2) ?
C8 C7 N1 . . 110.4(2) ?
C8 C7 H6 . . 126.3(14) ?
N1 C7 H6 . . 123.3(13) ?
C14 C13 C12 . . 122.5(2) ?
C14 C13 Cl1 . . 117.9(2) ?
C12 C13 Cl1 . . 119.5(2) ?
C13 C14 C15 . . 119.2(3) ?
C13 C14 H14 . . 121.4(17) ?
C15 C14 H14 . . 119.4(17) ?
C14 C15 C16 . . 120.5(3) ?
C14 C15 Cl2 . . 119.7(2) ?
C16 C15 Cl2 . . 119.8(2) ?
C16 C17 C12 . . 122.4(3) ?
C16 C17 H12 . . 120.0(17) ?
C12 C17 H12 . . 117.5(16) ?
N2 C11 C12 . . 122.7(2) ?
N2 C11 H11 . . 123.5(14) ?
C12 C11 H11 . . 113.8(14) ?
C17 C16 C15 . . 118.9(3) ?
C17 C16 H13 . . 121.4(15) ?
C15 C16 H13 . . 119.6(15) ?
C3 C4 C5 . . 119.8(3) ?
C3 C4 H4 . . 123.2(17) ?
C5 C4 H4 . . 117.0(17) ?
N2 C10 C9 . . 111.6(3) ?
N2 C10 H10 . . 108.1(16) ?
C9 C10 H10 . . 112.3(17) ?
N2 C10 H9 . . 107.3(15) ?
C9 C10 H9 . . 107.4(16) ?
H10 C10 H9 . . 110(2) ?
C2 C1 C6 . . 117.6(3) ?
C2 C1 H1 . . 117.6(17) ?
C6 C1 H1 . . 124.7(17) ?
C4 C3 C2 . . 121.2(3) ?
C4 C3 H3 . . 121.5(19) ?
C2 C3 H3 . . 117.2(19) ?
C8 C9 C10 . . 114.6(2) ?
C8 C9 H8 . . 106.5(16) ?
C10 C9 H8 . . 110.3(15) ?
C8 C9 H7 . . 111.0(13) ?
C10 C9 H7 . . 107.0(14) ?
H8 C9 H7 . . 107(2) ?
C1 C2 C3 . . 121.4(3) ?
C1 C2 H2 . . 118(2) ?
C3 C2 H2 . . 121(2) ?

loop_
_geom_bond_atom_site_label_1
_geom_bond_atom_site_label_2
_geom_bond_site_symmetry_2
_geom_bond_distance
_geom_bond_publ_flag
Cl2 C15 . 1.724(3) ?
Cl1 C13 . 1.733(2) ?
N2 C11 . 1.256(3) ?
N2 C10 . 1.461(3) ?
N1 C6 . 1.365(3) ?
N1 C7 . 1.369(3) ?
N1 H5 . 0.83(3) ?
C5 C6 . 1.405(3) ?
C5 C4 . 1.406(4) ?
C5 C8 . 1.424(3) ?
C8 C7 . 1.362(3) ?
C8 C9 . 1.494(4) ?
C6 C1 . 1.385(4) ?
C12 C13 . 1.385(3) ?
C12 C17 . 1.386(3) ?
C12 C11 . 1.467(3) ?
C7 H6 . 0.96(2) ?
C13 C14 . 1.363(4) ?
C14 C15 . 1.373(4) ?
C14 H14 . 0.90(3) ?
C15 C16 . 1.378(4) ?
C17 C16 . 1.369(4) ?
C17 H12 . 0.92(3) ?
C11 H11 . 0.92(2) ?
C16 H13 . 0.95(3) ?
C4 C3 . 1.364(5) ?
C4 H4 . 0.93(3) ?
C10 C9 . 1.514(4) ?
C10 H10 . 0.92(3) ?
C10 H9 . 1.03(3) ?
C1 C2 . 1.371(4) ?
C1 H1 . 1.00(3) ?
C3 C2 . 1.377(5) ?
C3 H3 . 0.99(3) ?
C9 H8 . 1.00(3) ?
C9 H7 . 1.01(2) ?
C2 H2 . 0.99(4) ?

loop_
_geom_hbond_atom_site_label_D
_geom_hbond_atom_site_label_H
_geom_hbond_atom_site_label_A
_geom_hbond_site_symmetry_A
_geom_hbond_distance_DH
_geom_hbond_distance_HA
_geom_hbond_distance_DA
_geom_hbond_angle_DHA
_geom_hbond_publ_flag
N1 H5 N2 1_455 0.83(3) 2.17(3) 2.971(3) 163(2) yes

loop_
_geom_torsion_atom_site_label_1
_geom_torsion_atom_site_label_2
_geom_torsion_atom_site_label_3
_geom_torsion_atom_site_label_4
_geom_torsion_site_symmetry_1
_geom_torsion_site_symmetry_2
_geom_torsion_site_symmetry_3
_geom_torsion_site_symmetry_4
_geom_torsion
_geom_torsion_publ_flag
C6 C5 C8 C7 . . . . -0.3(3) ?
C4 C5 C8 C7 . . . . 179.1(3) ?
C6 C5 C8 C9 . . . . 179.4(2) ?
C4 C5 C8 C9 . . . . -1.1(4) ?
C7 N1 C6 C1 . . . . 179.5(3) ?
C7 N1 C6 C5 . . . . 0.9(3) ?
C4 C5 C6 N1 . . . . -179.9(2) ?
C8 C5 C6 N1 . . . . -0.4(3) ?
C4 C5 C6 C1 . . . . 1.4(4) ?
C8 C5 C6 C1 . . . . -179.1(2) ?
C5 C8 C7 N1 . . . . 0.9(3) ?
C9 C8 C7 N1 . . . . -178.9(2) ?
C6 N1 C7 C8 . . . . -1.1(3) ?
C17 C12 C13 C14 . . . . 0.2(3) ?
C11 C12 C13 C14 . . . . -176.9(2) ?
C17 C12 C13 Cl1 . . . . -179.82(17) ?
C11 C12 C13 Cl1 . . . . 3.1(3) ?
C12 C13 C14 C15 . . . . -0.4(4) ?
Cl1 C13 C14 C15 . . . . 179.62(17) ?
C13 C14 C15 C16 . . . . 0.2(4) ?
C13 C14 C15 Cl2 . . . . 178.70(17) ?
C13 C12 C17 C16 . . . . 0.2(3) ?
C11 C12 C17 C16 . . . . 177.4(2) ?
C10 N2 C11 C12 . . . . -175.7(2) ?
C13 C12 C11 N2 . . . . -159.7(2) ?
C17 C12 C11 N2 . . . . 23.3(4) ?
C12 C17 C16 C15 . . . . -0.3(4) ?
C14 C15 C16 C17 . . . . 0.1(4) ?
Cl2 C15 C16 C17 . . . . -178.35(18) ?
C6 C5 C4 C3 . . . . -0.3(4) ?
C8 C5 C4 C3 . . . . -179.7(3) ?
C11 N2 C10 C9 . . . . 124.4(3) ?
N1 C6 C1 C2 . . . . -179.7(3) ?
C5 C6 C1 C2 . . . . -1.4(4) ?
C5 C4 C3 C2 . . . . -0.7(5) ?
C7 C8 C9 C10 . . . . -89.3(3) ?
C5 C8 C9 C10 . . . . 91.0(3) ?
N2 C10 C9 C8 . . . . -60.8(4) ?
C6 C1 C2 C3 . . . . 0.3(5) ?
C4 C3 C2 C1 . . . . 0.8(5) ?
